data_7247909
loop_
_publ_author_name
'Bandaru, Ravi Kumar'
'Giri, Lopamudra'
'Krishna, Gamidi Rama'
'Dandela, Rambabu'

_publ_section_title
;
 Novel molecular adducts of an anti-cancer drug vandetanib with enhanced
 solubility
;
_journal_issue 3
_journal_name_full CrystEngComm
_journal_page_first 248
_journal_page_last 260
_journal_paper_doi 10.1039/D3CE01130E
_journal_volume 26
_journal_year 2024
_chemical_formula_sum 'C32 H42 Br F N4 O6'
_chemical_formula_weight 677.60
_space_group_crystal_system triclinic
_space_group_IT_number 2
_space_group_name_Hall '-P 1'
_space_group_name_H-M_alt 'P -1'
_atom_sites_solution_hydrogens geom
_audit_creation_method SHELXL-2018/3
_audit_update_record
;
2022-08-17 deposited with the CCDC.	2023-12-14 downloaded from the CCDC.
;
_cell_angle_alpha 113.16(1)
_cell_angle_beta 106.52(1)
_cell_angle_gamma 98.22(1)
_cell_formula_units_Z 2
_cell_length_a 10.149(1)
_cell_length_b 13.513(2)
_cell_length_c 13.857(2)
_cell_measurement_reflns_used 73507
_cell_measurement_temperature 293(2)
_cell_measurement_theta_max 30.482
_cell_measurement_theta_min 2.355
_cell_volume 1603.6(4)
_computing_cell_refinement 'APEX3 (Bruker, 2016)'
_computing_data_collection 'APEX3 (Bruker, 2016)'
_computing_data_reduction 'SAINT (Bruker, 2016)'
_computing_structure_refinement 'SHELXL-2018/3 (Sheldrick, 2018)'
_computing_structure_solution 'SHELXT 2014/5 (Sheldrick, 2014)'
_diffrn_ambient_temperature 293(2)
_diffrn_detector 'PHOTON II CPAD'
_diffrn_measured_fraction_theta_full 0.956
_diffrn_measured_fraction_theta_max 0.973
_diffrn_measurement_device_type 'Bruker D8 VENTURE Kappa'
_diffrn_measurement_method '\w scans'
_diffrn_radiation_type MoK\a
_diffrn_radiation_wavelength 0.71073
_diffrn_reflns_av_R_equivalents 0.0357
_diffrn_reflns_av_unetI/netI 0.0200
_diffrn_reflns_Laue_measured_fraction_full 0.956
_diffrn_reflns_Laue_measured_fraction_max 0.973
_diffrn_reflns_limit_h_max 14
_diffrn_reflns_limit_h_min -14
_diffrn_reflns_limit_k_max 19
_diffrn_reflns_limit_k_min -19
_diffrn_reflns_limit_l_max 19
_diffrn_reflns_limit_l_min -19
_diffrn_reflns_number 73507
_diffrn_reflns_point_group_measured_fraction_full 0.956
_diffrn_reflns_point_group_measured_fraction_max 0.973
_diffrn_reflns_theta_full 25.000
_diffrn_reflns_theta_max 30.482
_diffrn_reflns_theta_min 2.355
_diffrn_source 'micro-focus sealed X-ray tube'
_exptl_absorpt_coefficient_mu 1.337
_exptl_absorpt_correction_T_max 0.863
_exptl_absorpt_correction_T_min 0.786
_exptl_absorpt_correction_type multi-scan
_exptl_absorpt_process_details 'SADABS, (Sheldrick, 1996)'
_exptl_crystal_colour colourless
_exptl_crystal_density_diffrn 1.403
_exptl_crystal_description needle
_exptl_crystal_F_000 708
_exptl_crystal_size_max 0.200
_exptl_crystal_size_mid 0.150
_exptl_crystal_size_min 0.110
_refine_diff_density_max 0.454
_refine_diff_density_min -0.403
_refine_diff_density_rms 0.046
_refine_ls_extinction_method none
_refine_ls_goodness_of_fit_ref 1.062
_refine_ls_hydrogen_treatment constr
_refine_ls_matrix_type full
_refine_ls_number_parameters 398
_refine_ls_number_reflns 9521
_refine_ls_number_restraints 0
_refine_ls_restrained_S_all 1.062
_refine_ls_R_factor_all 0.0263
_refine_ls_R_factor_gt 0.0242
_refine_ls_shift/su_max 0.002
_refine_ls_shift/su_mean 0.000
_refine_ls_structure_factor_coef Fsqd
_refine_ls_weighting_details 'w=1/[\s^2^(Fo^2^)+(0.0309P)^2^+0.5568P] where P=(Fo^2^+2Fc^2^)/3'
_refine_ls_weighting_scheme calc
_refine_ls_wR_factor_gt 0.0645
_refine_ls_wR_factor_ref 0.0656
_reflns_Friedel_coverage 0.000
_reflns_number_gt 8995
_reflns_number_total 9521
_reflns_threshold_expression 'I > 2\s(I)'
_cod_data_source_file d3ce01130e2.cif
_cod_data_source_block VAN-SBA
_cod_depositor_comments 'Adding full bibliography for 7247904--7247909.cif.'
_cod_original_cell_volume 1603.4(5)
_cod_database_code 7247909
_shelx_shelxl_version_number 2018/3
_shelx_space_group_comment
;
The symmetry employed for this shelxl refinement is uniquely defined
by the following loop, which should always be used as a source of
symmetry information in preference to the above space-group names.
They are only intended as comments.
;
_shelx_estimated_absorpt_t_min 0.776
_shelx_estimated_absorpt_t_max 0.867

loop_
_space_group_symop_operation_xyz
'x, y, z'
'-x, -y, -z'

loop_
_atom_site_label
_atom_site_type_symbol
_atom_site_fract_x
_atom_site_fract_y
_atom_site_fract_z
_atom_site_U_iso_or_equiv
_atom_site_adp_type
_atom_site_occupancy
_atom_site_site_symmetry_order
_atom_site_calc_flag
_atom_site_refinement_flags_posn
_atom_site_refinement_flags_adp
_atom_site_refinement_flags_occupancy
_atom_site_disorder_assembly
_atom_site_disorder_group
Br1 Br -0.04088(2) -0.01411(2) 0.85365(2) 0.02072(4) Uani 1 1 d . . . . .
F1 F 0.14964(7) 0.41147(5) 0.97980(5) 0.01972(12) Uani 1 1 d . . . . .
O1 O 0.42354(7) 0.87542(6) 0.83688(6) 0.01596(13) Uani 1 1 d . . . . .
O2 O 0.54902(7) 0.72309(6) 0.81719(6) 0.01512(13) Uani 1 1 d . . . . .
O3 O -0.18003(9) 0.02799(6) 0.43590(7) 0.02414(16) Uani 1 1 d . . . . .
O4 O -0.33583(8) 0.03996(6) 0.52353(7) 0.01956(14) Uani 1 1 d . . . . .
H4 H -0.354247 -0.028755 0.493495 0.029 Uiso 1 1 calc R U . . .
O5 O 0.43881(8) 1.18014(6) 0.60871(6) 0.01581(13) Uani 1 1 d . . . . .
O6 O 0.41037(8) 1.34412(6) 0.71064(6) 0.01746(13) Uani 1 1 d . . . . .
N1 N 0.18258(9) 0.38334(6) 0.78056(7) 0.01292(14) Uani 1 1 d . . . . .
H1 H 0.257834 0.384985 0.763669 0.016 Uiso 1 1 calc R U . . .
N2 N -0.00454(8) 0.45872(6) 0.80022(7) 0.01330(14) Uani 1 1 d . . . . .
N3 N -0.00081(9) 0.64444(7) 0.81978(7) 0.01391(14) Uani 1 1 d . . . . .
N4 N 0.61945(8) 1.23102(6) 0.81453(7) 0.01310(14) Uani 1 1 d . . . . .
H4A H 0.548008 1.209202 0.739599 0.016 Uiso 1 1 calc R U . . .
C1 C 0.12339(9) 0.29026(7) 0.79343(8) 0.01147(15) Uani 1 1 d . . . . .
C2 C 0.10916(10) 0.30534(7) 0.89509(8) 0.01312(15) Uani 1 1 d . . . . .
C3 C 0.05981(10) 0.21751(8) 0.91524(8) 0.01408(16) Uani 1 1 d . . . . .
H3 H 0.050606 0.230250 0.983695 0.017 Uiso 1 1 calc R U . . .
C4 C 0.02440(9) 0.10889(7) 0.82843(8) 0.01286(15) Uani 1 1 d . . . . .
C5 C 0.03714(10) 0.08864(7) 0.72596(8) 0.01348(16) Uani 1 1 d . . . . .
H5 H 0.013025 0.015449 0.669320 0.016 Uiso 1 1 calc R U . . .
C6 C 0.08688(10) 0.18017(7) 0.70915(8) 0.01254(15) Uani 1 1 d . . . . .
H6 H 0.095776 0.167417 0.640594 0.015 Uiso 1 1 calc R U . . .
C7 C 0.12472(9) 0.47074(7) 0.79394(7) 0.01104(15) Uani 1 1 d . . . . .
C8 C -0.05863(10) 0.54672(8) 0.81237(8) 0.01420(16) Uani 1 1 d . . . . .
H8 H -0.149370 0.536941 0.816005 0.017 Uiso 1 1 calc R U . . .
C9 C 0.13371(9) 0.65779(7) 0.81447(7) 0.01123(15) Uani 1 1 d . . . . .
C10 C 0.20266(9) 0.57237(7) 0.80118(7) 0.01030(14) Uani 1 1 d . . . . .
C11 C 0.34370(9) 0.59119(7) 0.80026(7) 0.01113(15) Uani 1 1 d . . . . .
H11 H 0.388788 0.534708 0.791100 0.013 Uiso 1 1 calc R U . . .
C12 C 0.41292(9) 0.69307(7) 0.81293(7) 0.01142(15) Uani 1 1 d . . . . .
C13 C 0.34196(10) 0.77944(7) 0.82424(8) 0.01219(15) Uani 1 1 d . . . . .
C14 C 0.20513(10) 0.76168(7) 0.82453(8) 0.01253(15) Uani 1 1 d . . . . .
H14 H 0.159563 0.817702 0.831316 0.015 Uiso 1 1 calc R U . . .
C15 C 0.36170(10) 0.96587(8) 0.84303(8) 0.01442(16) Uani 1 1 d . . . . .
H15A H 0.323809 0.986144 0.902763 0.017 Uiso 1 1 calc R U . . .
H15B H 0.284371 0.944210 0.771867 0.017 Uiso 1 1 calc R U . . .
C16 C 0.48243(9) 1.06373(7) 0.86799(8) 0.01171(15) Uani 1 1 d . . . . .
H16 H 0.554993 1.086933 0.942861 0.014 Uiso 1 1 calc R U . . .
C17 C 0.55472(10) 1.03243(7) 0.78152(8) 0.01345(15) Uani 1 1 d . . . . .
H17A H 0.593895 0.971078 0.781712 0.016 Uiso 1 1 calc R U . . .
H17B H 0.483920 1.007138 0.706409 0.016 Uiso 1 1 calc R U . . .
C18 C 0.67460(10) 1.13276(8) 0.80919(8) 0.01484(16) Uani 1 1 d . . . . .
H18A H 0.749455 1.153806 0.881386 0.018 Uiso 1 1 calc R U . . .
H18B H 0.716194 1.111961 0.751702 0.018 Uiso 1 1 calc R U . . .
C19 C 0.54744(10) 1.26297(7) 0.89810(8) 0.01433(16) Uani 1 1 d . . . . .
H19A H 0.509031 1.324378 0.896835 0.017 Uiso 1 1 calc R U . . .
H19B H 0.617399 1.288687 0.973635 0.017 Uiso 1 1 calc R U . . .
C20 C 0.42650(10) 1.16365(7) 0.87072(8) 0.01354(16) Uani 1 1 d . . . . .
H20A H 0.352741 1.141775 0.797757 0.016 Uiso 1 1 calc R U . . .
H20B H 0.383708 1.185584 0.927387 0.016 Uiso 1 1 calc R U . . .
C21 C 0.73681(11) 1.32919(9) 0.84235(10) 0.02078(19) Uani 1 1 d . . . . .
H21A H 0.782195 1.307760 0.788259 0.031 Uiso 1 1 calc R U . . .
H21B H 0.697679 1.389158 0.839893 0.031 Uiso 1 1 calc R U . . .
H21C H 0.806335 1.354035 0.916853 0.031 Uiso 1 1 calc R U . . .
C22 C 0.62787(10) 0.64308(8) 0.81409(9) 0.01732(17) Uani 1 1 d . . . . .
H22A H 0.721817 0.672737 0.817542 0.026 Uiso 1 1 calc R U . . .
H22B H 0.636484 0.628216 0.877554 0.026 Uiso 1 1 calc R U . . .
H22C H 0.578285 0.574532 0.745089 0.026 Uiso 1 1 calc R U . . .
C23 C -0.24368(10) 0.08243(8) 0.48796(8) 0.01457(16) Uani 1 1 d . . . . .
C24 C -0.23385(11) 0.20350(8) 0.51499(9) 0.01869(18) Uani 1 1 d . . . . .
H24A H -0.220373 0.244883 0.593980 0.022 Uiso 1 1 calc R U . . .
H24B H -0.324461 0.206451 0.469900 0.022 Uiso 1 1 calc R U . . .
C25 C -0.11355(10) 0.26217(8) 0.49374(8) 0.01620(17) Uani 1 1 d . . . . .
H25A H -0.115759 0.214293 0.419295 0.019 Uiso 1 1 calc R U . . .
H25B H -0.021996 0.272929 0.549089 0.019 Uiso 1 1 calc R U . . .
C26 C -0.12525(10) 0.37614(8) 0.50073(8) 0.01638(17) Uani 1 1 d . . . . .
H26A H -0.210397 0.364301 0.438702 0.020 Uiso 1 1 calc R U . . .
H26B H -0.136656 0.420076 0.570894 0.020 Uiso 1 1 calc R U . . .
C27 C 0.00547(10) 0.44271(8) 0.49571(8) 0.01558(16) Uani 1 1 d . . . . .
H27A H 0.016115 0.399229 0.425070 0.019 Uiso 1 1 calc R U . . .
H27B H 0.090794 0.453684 0.557122 0.019 Uiso 1 1 calc R U . . .
C28 C 0.38082(10) 1.25950(7) 0.61793(8) 0.01306(15) Uani 1 1 d . . . . .
C29 C 0.27355(10) 1.24914(9) 0.50982(9) 0.01812(18) Uani 1 1 d . . . . .
H29A H 0.237387 1.314167 0.527630 0.022 Uiso 1 1 calc R U . . .
H29B H 0.192935 1.182750 0.477665 0.022 Uiso 1 1 calc R U . . .
C30 C 0.34207(12) 1.24076(9) 0.42230(9) 0.02071(19) Uani 1 1 d . . . . .
H30A H 0.372684 1.173077 0.401578 0.025 Uiso 1 1 calc R U . . .
H30B H 0.269807 1.233423 0.354677 0.025 Uiso 1 1 calc R U . . .
C32 C 0.43568(11) 1.45276(8) 0.48674(9) 0.01783(18) Uani 1 1 d . . . . .
H32A H 0.404515 1.474696 0.550185 0.021 Uiso 1 1 calc R U . . .
H32B H 0.356869 1.442392 0.421072 0.021 Uiso 1 1 calc R U . . .
C31 C 0.47090(11) 1.34152(9) 0.46361(9) 0.01867(18) Uani 1 1 d . . . . .
H31A H 0.541655 1.350162 0.532599 0.022 Uiso 1 1 calc R U . . .
H31B H 0.514258 1.325379 0.407213 0.022 Uiso 1 1 calc R U . . .

loop_
_atom_site_aniso_label
_atom_site_aniso_U_11
_atom_site_aniso_U_22
_atom_site_aniso_U_33
_atom_site_aniso_U_23
_atom_site_aniso_U_13
_atom_site_aniso_U_12
Br1 0.02417(6) 0.01588(5) 0.02830(6) 0.01511(4) 0.01184(4) 0.00425(4)
F1 0.0300(3) 0.0103(2) 0.0138(3) 0.0020(2) 0.0076(2) 0.0032(2)
O1 0.0148(3) 0.0107(3) 0.0279(4) 0.0121(3) 0.0103(3) 0.0046(2)
O2 0.0114(3) 0.0145(3) 0.0238(3) 0.0109(3) 0.0090(3) 0.0048(2)
O3 0.0285(4) 0.0168(3) 0.0333(4) 0.0094(3) 0.0212(3) 0.0102(3)
O4 0.0244(3) 0.0108(3) 0.0246(4) 0.0053(3) 0.0152(3) 0.0039(3)
O5 0.0199(3) 0.0114(3) 0.0174(3) 0.0065(2) 0.0077(3) 0.0071(2)
O6 0.0196(3) 0.0135(3) 0.0203(3) 0.0056(3) 0.0108(3) 0.0070(3)
N1 0.0143(3) 0.0097(3) 0.0193(4) 0.0078(3) 0.0101(3) 0.0047(3)
N2 0.0135(3) 0.0114(3) 0.0176(4) 0.0074(3) 0.0081(3) 0.0040(3)
N3 0.0133(3) 0.0128(3) 0.0193(4) 0.0083(3) 0.0089(3) 0.0053(3)
N4 0.0136(3) 0.0104(3) 0.0160(3) 0.0068(3) 0.0066(3) 0.0013(3)
C1 0.0112(3) 0.0097(3) 0.0149(4) 0.0064(3) 0.0055(3) 0.0035(3)
C2 0.0149(4) 0.0098(4) 0.0125(4) 0.0036(3) 0.0043(3) 0.0034(3)
C3 0.0156(4) 0.0146(4) 0.0136(4) 0.0074(3) 0.0061(3) 0.0047(3)
C4 0.0120(4) 0.0110(4) 0.0179(4) 0.0088(3) 0.0057(3) 0.0031(3)
C5 0.0135(4) 0.0099(4) 0.0159(4) 0.0052(3) 0.0054(3) 0.0029(3)
C6 0.0138(4) 0.0110(4) 0.0138(4) 0.0054(3) 0.0065(3) 0.0044(3)
C7 0.0129(4) 0.0092(3) 0.0116(4) 0.0048(3) 0.0052(3) 0.0033(3)
C8 0.0132(4) 0.0136(4) 0.0190(4) 0.0081(3) 0.0091(3) 0.0050(3)
C9 0.0121(4) 0.0102(3) 0.0126(4) 0.0057(3) 0.0054(3) 0.0037(3)
C10 0.0115(3) 0.0093(3) 0.0112(3) 0.0050(3) 0.0053(3) 0.0031(3)
C11 0.0116(4) 0.0106(3) 0.0126(4) 0.0057(3) 0.0054(3) 0.0040(3)
C12 0.0115(4) 0.0116(4) 0.0125(4) 0.0061(3) 0.0054(3) 0.0035(3)
C13 0.0133(4) 0.0101(4) 0.0147(4) 0.0070(3) 0.0056(3) 0.0028(3)
C14 0.0132(4) 0.0103(4) 0.0166(4) 0.0073(3) 0.0068(3) 0.0045(3)
C15 0.0136(4) 0.0111(4) 0.0220(4) 0.0098(3) 0.0079(3) 0.0042(3)
C16 0.0117(3) 0.0100(3) 0.0146(4) 0.0068(3) 0.0052(3) 0.0024(3)
C17 0.0143(4) 0.0105(4) 0.0167(4) 0.0062(3) 0.0073(3) 0.0039(3)
C18 0.0129(4) 0.0143(4) 0.0203(4) 0.0093(3) 0.0081(3) 0.0044(3)
C19 0.0178(4) 0.0098(4) 0.0157(4) 0.0051(3) 0.0085(3) 0.0026(3)
C20 0.0142(4) 0.0109(4) 0.0193(4) 0.0081(3) 0.0092(3) 0.0046(3)
C21 0.0183(4) 0.0155(4) 0.0276(5) 0.0112(4) 0.0090(4) -0.0022(3)
C22 0.0130(4) 0.0181(4) 0.0237(5) 0.0104(4) 0.0081(3) 0.0071(3)
C23 0.0148(4) 0.0126(4) 0.0148(4) 0.0051(3) 0.0052(3) 0.0039(3)
C24 0.0208(4) 0.0120(4) 0.0259(5) 0.0076(4) 0.0135(4) 0.0059(3)
C25 0.0168(4) 0.0145(4) 0.0185(4) 0.0081(3) 0.0073(3) 0.0048(3)
C26 0.0172(4) 0.0144(4) 0.0179(4) 0.0081(3) 0.0060(3) 0.0044(3)
C27 0.0164(4) 0.0142(4) 0.0161(4) 0.0079(3) 0.0050(3) 0.0039(3)
C28 0.0132(4) 0.0115(4) 0.0187(4) 0.0084(3) 0.0095(3) 0.0038(3)
C29 0.0146(4) 0.0182(4) 0.0227(5) 0.0111(4) 0.0057(3) 0.0052(3)
C30 0.0254(5) 0.0187(4) 0.0161(4) 0.0079(4) 0.0058(4) 0.0052(4)
C32 0.0182(4) 0.0200(4) 0.0206(4) 0.0124(4) 0.0093(4) 0.0074(3)
C31 0.0218(4) 0.0205(4) 0.0202(4) 0.0124(4) 0.0111(4) 0.0087(4)

loop_
_atom_type_symbol
_atom_type_description
_atom_type_scat_dispersion_real
_atom_type_scat_dispersion_imag
_atom_type_scat_source
C C 0.0033 0.0016 'International Tables Vol C Tables 4.2.6.8 and 6.1.1.4'
H H 0.0000 0.0000 'International Tables Vol C Tables 4.2.6.8 and 6.1.1.4'
N N 0.0061 0.0033 'International Tables Vol C Tables 4.2.6.8 and 6.1.1.4'
O O 0.0106 0.0060 'International Tables Vol C Tables 4.2.6.8 and 6.1.1.4'
F F 0.0171 0.0103 'International Tables Vol C Tables 4.2.6.8 and 6.1.1.4'
Br Br -0.2901 2.4595 'International Tables Vol C Tables 4.2.6.8 and 6.1.1.4'

loop_
_geom_angle_atom_site_label_1
_geom_angle_atom_site_label_2
_geom_angle_atom_site_label_3
_geom_angle
_geom_angle_site_symmetry_1
_geom_angle_site_symmetry_3
_geom_angle_publ_flag
C13 O1 C15 118.79(7) . . ?
C12 O2 C22 116.49(7) . . ?
C23 O4 H4 109.5 . . ?
C7 N1 C1 122.42(8) . . ?
C7 N1 H1 118.8 . . ?
C1 N1 H1 118.8 . . ?
C7 N2 C8 116.38(8) . . ?
C8 N3 C9 114.82(8) . . ?
C21 N4 C19 110.19(8) . . ?
C21 N4 C18 111.04(8) . . ?
C19 N4 C18 111.57(7) . . ?
C21 N4 H4A 108.0 . . ?
C19 N4 H4A 108.0 . . ?
C18 N4 H4A 108.0 . . ?
C6 C1 C2 117.45(8) . . ?
C6 C1 N1 121.76(8) . . ?
C2 C1 N1 120.63(8) . . ?
F1 C2 C3 118.13(8) . . ?
F1 C2 C1 118.41(8) . . ?
C3 C2 C1 123.43(8) . . ?
C2 C3 C4 117.08(8) . . ?
C2 C3 H3 121.5 . . ?
C4 C3 H3 121.5 . . ?
C5 C4 C3 122.11(8) . . ?
C5 C4 Br1 119.51(7) . . ?
C3 C4 Br1 118.38(7) . . ?
C4 C5 C6 118.81(8) . . ?
C4 C5 H5 120.6 . . ?
C6 C5 H5 120.6 . . ?
C1 C6 C5 121.11(8) . . ?
C1 C6 H6 119.4 . . ?
C5 C6 H6 119.4 . . ?
N2 C7 N1 118.20(8) . . ?
N2 C7 C10 121.55(8) . . ?
N1 C7 C10 120.25(8) . . ?
N3 C8 N2 129.06(9) . . ?
N3 C8 H8 115.5 . . ?
N2 C8 H8 115.5 . . ?
N3 C9 C10 122.11(8) . . ?
N3 C9 C14 118.45(8) . . ?
C10 C9 C14 119.43(8) . . ?
C9 C10 C11 120.26(8) . . ?
C9 C10 C7 116.08(8) . . ?
C11 C10 C7 123.60(8) . . ?
C12 C11 C10 119.68(8) . . ?
C12 C11 H11 120.2 . . ?
C10 C11 H11 120.2 . . ?
O2 C12 C11 125.56(8) . . ?
O2 C12 C13 114.23(8) . . ?
C11 C12 C13 120.20(8) . . ?
O1 C13 C14 125.89(8) . . ?
O1 C13 C12 113.61(8) . . ?
C14 C13 C12 120.47(8) . . ?
C13 C14 C9 119.92(8) . . ?
C13 C14 H14 120.0 . . ?
C9 C14 H14 120.0 . . ?
O1 C15 C16 106.04(7) . . ?
O1 C15 H15A 110.5 . . ?
C16 C15 H15A 110.5 . . ?
O1 C15 H15B 110.5 . . ?
C16 C15 H15B 110.5 . . ?
H15A C15 H15B 108.7 . . ?
C15 C16 C20 110.49(7) . . ?
C15 C16 C17 112.43(7) . . ?
C20 C16 C17 109.15(7) . . ?
C15 C16 H16 108.2 . . ?
C20 C16 H16 108.2 . . ?
C17 C16 H16 108.2 . . ?
C18 C17 C16 110.82(7) . . ?
C18 C17 H17A 109.5 . . ?
C16 C17 H17A 109.5 . . ?
C18 C17 H17B 109.5 . . ?
C16 C17 H17B 109.5 . . ?
H17A C17 H17B 108.1 . . ?
N4 C18 C17 111.10(7) . . ?
N4 C18 H18A 109.4 . . ?
C17 C18 H18A 109.4 . . ?
N4 C18 H18B 109.4 . . ?
C17 C18 H18B 109.4 . . ?
H18A C18 H18B 108.0 . . ?
N4 C19 C20 110.97(7) . . ?
N4 C19 H19A 109.4 . . ?
C20 C19 H19A 109.4 . . ?
N4 C19 H19B 109.4 . . ?
C20 C19 H19B 109.4 . . ?
H19A C19 H19B 108.0 . . ?
C19 C20 C16 110.85(7) . . ?
C19 C20 H20A 109.5 . . ?
C16 C20 H20A 109.5 . . ?
C19 C20 H20B 109.5 . . ?
C16 C20 H20B 109.5 . . ?
H20A C20 H20B 108.1 . . ?
N4 C21 H21A 109.5 . . ?
N4 C21 H21B 109.5 . . ?
H21A C21 H21B 109.5 . . ?
N4 C21 H21C 109.5 . . ?
H21A C21 H21C 109.5 . . ?
H21B C21 H21C 109.5 . . ?
O2 C22 H22A 109.5 . . ?
O2 C22 H22B 109.5 . . ?
H22A C22 H22B 109.5 . . ?
O2 C22 H22C 109.5 . . ?
H22A C22 H22C 109.5 . . ?
H22B C22 H22C 109.5 . . ?
O3 C23 O4 123.31(9) . . ?
O3 C23 C24 124.21(9) . . ?
O4 C23 C24 112.42(8) . . ?
C23 C24 C25 114.77(8) . . ?
C23 C24 H24A 108.6 . . ?
C25 C24 H24A 108.6 . . ?
C23 C24 H24B 108.6 . . ?
C25 C24 H24B 108.6 . . ?
H24A C24 H24B 107.6 . . ?
C24 C25 C26 112.66(8) . . ?
C24 C25 H25A 109.1 . . ?
C26 C25 H25A 109.1 . . ?
C24 C25 H25B 109.1 . . ?
C26 C25 H25B 109.1 . . ?
H25A C25 H25B 107.8 . . ?
C27 C26 C25 113.01(8) . . ?
C27 C26 H26A 109.0 . . ?
C25 C26 H26A 109.0 . . ?
C27 C26 H26B 109.0 . . ?
C25 C26 H26B 109.0 . . ?
H26A C26 H26B 107.8 . . ?
C26 C27 C27 112.96(10) . 2_566 ?
C26 C27 H27A 109.0 . . ?
C27 C27 H27A 109.0 2_566 . ?
C26 C27 H27B 109.0 . . ?
C27 C27 H27B 109.0 2_566 . ?
H27A C27 H27B 107.8 . . ?
O6 C28 O5 122.87(9) . . ?
O6 C28 C29 120.08(8) . . ?
O5 C28 C29 117.04(8) . . ?
C28 C29 C30 111.57(8) . . ?
C28 C29 H29A 109.3 . . ?
C30 C29 H29A 109.3 . . ?
C28 C29 H29B 109.3 . . ?
C30 C29 H29B 109.3 . . ?
H29A C29 H29B 108.0 . . ?
C31 C30 C29 114.07(9) . . ?
C31 C30 H30A 108.7 . . ?
C29 C30 H30A 108.7 . . ?
C31 C30 H30B 108.7 . . ?
C29 C30 H30B 108.7 . . ?
H30A C30 H30B 107.6 . . ?
C31 C32 C32 112.47(10) . 2_686 ?
C31 C32 H32A 109.1 . . ?
C32 C32 H32A 109.1 2_686 . ?
C31 C32 H32B 109.1 . . ?
C32 C32 H32B 109.1 2_686 . ?
H32A C32 H32B 107.8 . . ?
C32 C31 C30 114.80(9) . . ?
C32 C31 H31A 108.6 . . ?
C30 C31 H31A 108.6 . . ?
C32 C31 H31B 108.6 . . ?
C30 C31 H31B 108.6 . . ?
H31A C31 H31B 107.5 . . ?

loop_
_geom_bond_atom_site_label_1
_geom_bond_atom_site_label_2
_geom_bond_distance
_geom_bond_site_symmetry_2
_geom_bond_publ_flag
Br1 C4 1.8966(9) . ?
F1 C2 1.3550(10) . ?
O1 C13 1.3526(11) . ?
O1 C15 1.4364(11) . ?
O2 C12 1.3603(11) . ?
O2 C22 1.4290(11) . ?
O3 C23 1.2095(12) . ?
O4 C23 1.3335(12) . ?
O4 H4 0.8200 . ?
O5 C28 1.2760(11) . ?
O6 C28 1.2550(12) . ?
N1 C7 1.3645(11) . ?
N1 C1 1.4127(11) . ?
N1 H1 0.8600 . ?
N2 C7 1.3304(12) . ?
N2 C8 1.3511(12) . ?
N3 C8 1.3174(12) . ?
N3 C9 1.3780(12) . ?
N4 C21 1.4871(12) . ?
N4 C19 1.4967(12) . ?
N4 C18 1.4970(12) . ?
N4 H4A 0.9800 . ?
C1 C6 1.3941(12) . ?
C1 C2 1.3947(13) . ?
C2 C3 1.3810(13) . ?
C3 C4 1.3946(13) . ?
C3 H3 0.9300 . ?
C4 C5 1.3844(13) . ?
C5 C6 1.3976(12) . ?
C5 H5 0.9300 . ?
C6 H6 0.9300 . ?
C7 C10 1.4344(12) . ?
C8 H8 0.9300 . ?
C9 C10 1.4117(12) . ?
C9 C14 1.4187(12) . ?
C10 C11 1.4221(12) . ?
C11 C12 1.3720(12) . ?
C11 H11 0.9300 . ?
C12 C13 1.4374(12) . ?
C13 C14 1.3764(12) . ?
C14 H14 0.9300 . ?
C15 C16 1.5182(12) . ?
C15 H15A 0.9700 . ?
C15 H15B 0.9700 . ?
C16 C20 1.5291(12) . ?
C16 C17 1.5307(13) . ?
C16 H16 0.9800 . ?
C17 C18 1.5228(13) . ?
C17 H17A 0.9700 . ?
C17 H17B 0.9700 . ?
C18 H18A 0.9700 . ?
C18 H18B 0.9700 . ?
C19 C20 1.5214(13) . ?
C19 H19A 0.9700 . ?
C19 H19B 0.9700 . ?
C20 H20A 0.9700 . ?
C20 H20B 0.9700 . ?
C21 H21A 0.9600 . ?
C21 H21B 0.9600 . ?
C21 H21C 0.9600 . ?
C22 H22A 0.9600 . ?
C22 H22B 0.9600 . ?
C22 H22C 0.9600 . ?
C23 C24 1.5088(13) . ?
C24 C25 1.5223(14) . ?
C24 H24A 0.9700 . ?
C24 H24B 0.9700 . ?
C25 C26 1.5287(13) . ?
C25 H25A 0.9700 . ?
C25 H25B 0.9700 . ?
C26 C27 1.5278(14) . ?
C26 H26A 0.9700 . ?
C26 H26B 0.9700 . ?
C27 C27 1.5282(19) 2_566 ?
C27 H27A 0.9700 . ?
C27 H27B 0.9700 . ?
C28 C29 1.5208(14) . ?
C29 C30 1.5367(15) . ?
C29 H29A 0.9700 . ?
C29 H29B 0.9700 . ?
C30 C31 1.5305(15) . ?
C30 H30A 0.9700 . ?
C30 H30B 0.9700 . ?
C32 C31 1.5265(14) . ?
C32 C32 1.533(2) 2_686 ?
C32 H32A 0.9700 . ?
C32 H32B 0.9700 . ?
C31 H31A 0.9700 . ?
C31 H31B 0.9700 . ?

loop_
_geom_torsion_atom_site_label_1
_geom_torsion_atom_site_label_2
_geom_torsion_atom_site_label_3
_geom_torsion_atom_site_label_4
_geom_torsion
_geom_torsion_site_symmetry_1
_geom_torsion_site_symmetry_2
_geom_torsion_site_symmetry_3
_geom_torsion_site_symmetry_4
_geom_torsion_publ_flag
C7 N1 C1 C6 126.17(10) . . . . ?
C7 N1 C1 C2 -58.53(12) . . . . ?
C6 C1 C2 F1 177.33(8) . . . . ?
N1 C1 C2 F1 1.83(13) . . . . ?
C6 C1 C2 C3 -0.71(14) . . . . ?
N1 C1 C2 C3 -176.21(8) . . . . ?
F1 C2 C3 C4 -177.42(8) . . . . ?
C1 C2 C3 C4 0.63(14) . . . . ?
C2 C3 C4 C5 -0.20(14) . . . . ?
C2 C3 C4 Br1 179.01(7) . . . . ?
C3 C4 C5 C6 -0.11(14) . . . . ?
Br1 C4 C5 C6 -179.31(7) . . . . ?
C2 C1 C6 C5 0.37(13) . . . . ?
N1 C1 C6 C5 175.82(8) . . . . ?
C4 C5 C6 C1 0.02(13) . . . . ?
C8 N2 C7 N1 -179.39(8) . . . . ?
C8 N2 C7 C10 0.76(13) . . . . ?
C1 N1 C7 N2 -11.62(13) . . . . ?
C1 N1 C7 C10 168.23(8) . . . . ?
C9 N3 C8 N2 -0.11(15) . . . . ?
C7 N2 C8 N3 -0.51(15) . . . . ?
C8 N3 C9 C10 0.48(13) . . . . ?
C8 N3 C9 C14 -178.52(8) . . . . ?
N3 C9 C10 C11 -177.69(8) . . . . ?
C14 C9 C10 C11 1.30(13) . . . . ?
N3 C9 C10 C7 -0.23(13) . . . . ?
C14 C9 C10 C7 178.76(8) . . . . ?
N2 C7 C10 C9 -0.43(13) . . . . ?
N1 C7 C10 C9 179.73(8) . . . . ?
N2 C7 C10 C11 176.94(8) . . . . ?
N1 C7 C10 C11 -2.90(13) . . . . ?
C9 C10 C11 C12 0.34(13) . . . . ?
C7 C10 C11 C12 -176.93(8) . . . . ?
C22 O2 C12 C11 -3.49(13) . . . . ?
C22 O2 C12 C13 175.89(8) . . . . ?
C10 C11 C12 O2 177.78(8) . . . . ?
C10 C11 C12 C13 -1.56(13) . . . . ?
C15 O1 C13 C14 -4.95(14) . . . . ?
C15 O1 C13 C12 176.77(8) . . . . ?
O2 C12 C13 O1 0.15(11) . . . . ?
C11 C12 C13 O1 179.56(8) . . . . ?
O2 C12 C13 C14 -178.23(8) . . . . ?
C11 C12 C13 C14 1.18(13) . . . . ?
O1 C13 C14 C9 -177.70(9) . . . . ?
C12 C13 C14 C9 0.48(13) . . . . ?
N3 C9 C14 C13 177.34(8) . . . . ?
C10 C9 C14 C13 -1.69(13) . . . . ?
C13 O1 C15 C16 174.81(8) . . . . ?
O1 C15 C16 C20 177.26(7) . . . . ?
O1 C15 C16 C17 55.04(10) . . . . ?
C15 C16 C17 C18 179.78(7) . . . . ?
C20 C16 C17 C18 56.80(10) . . . . ?
C21 N4 C18 C17 179.60(8) . . . . ?
C19 N4 C18 C17 56.25(10) . . . . ?
C16 C17 C18 N4 -56.75(10) . . . . ?
C21 N4 C19 C20 179.76(8) . . . . ?
C18 N4 C19 C20 -56.41(10) . . . . ?
N4 C19 C20 C16 57.17(10) . . . . ?
C15 C16 C20 C19 178.82(8) . . . . ?
C17 C16 C20 C19 -57.05(10) . . . . ?
O3 C23 C24 C25 -12.21(15) . . . . ?
O4 C23 C24 C25 170.62(9) . . . . ?
C23 C24 C25 C26 169.15(8) . . . . ?
C24 C25 C26 C27 172.11(8) . . . . ?
C25 C26 C27 C27 -179.23(10) . . . 2_566 ?
O6 C28 C29 C30 120.20(10) . . . . ?
O5 C28 C29 C30 -58.83(11) . . . . ?
C28 C29 C30 C31 -59.13(11) . . . . ?
C32 C32 C31 C30 -172.76(10) 2_686 . . . ?
C29 C30 C31 C32 -65.07(11) . . . . ?
